data_4132322
loop_
_publ_author_name
'Iwasawa, Nobuharu'
'Watanabe, Shoya'
'Ario, Akane'
'Sogo, Hideyuki'

_publ_section_title
;
 Re(I)-Catalyzed Hydropropargylation of Silyl Enol Ethers Utilizing
 Dynamic Interconversion of Vinylidene-Alkenylmetal Intermediates via
 1,5-Hydride Transfer.
;
_journal_issue 25
_journal_name_full 'Journal of the American Chemical Society'
_journal_page_first 7769
_journal_page_last 7772
_journal_paper_doi 10.1021/jacs.8b02903
_journal_volume 140
_journal_year 2018
_chemical_formula_sum 'C31 H48 O5 Si'
_chemical_formula_weight 528.78
_space_group_crystal_system triclinic
_space_group_IT_number 2
_space_group_name_Hall '-P 1'
_space_group_name_H-M_alt 'P -1'
_atom_sites_solution_hydrogens geom
_audit_creation_method SHELXL-2016/6
_cell_angle_alpha 72.017(4)
_cell_angle_beta 79.272(4)
_cell_angle_gamma 85.399(4)
_cell_formula_units_Z 2
_cell_length_a 8.5028(4)
_cell_length_b 12.2706(5)
_cell_length_c 15.7004(8)
_cell_measurement_reflns_used 3179
_cell_measurement_temperature 123
_cell_measurement_theta_max 27.5
_cell_measurement_theta_min 3.0
_cell_volume 1530.38(13)
_computing_cell_refinement 'CrystalClear-SM Expert 2.0 r16 (Rigaku, 2014)'
_computing_data_collection 'CrystalClear-SM Expert 2.0 r16 (Rigaku, 2014)'
_computing_data_reduction 'CrystalClear-SM Expert 2.0 r16 (Rigaku, 2014)'
_computing_molecular_graphics ORTEP-III
_computing_structure_refinement 'SHELXL-97 (Sheldrick, 1997)'
_computing_structure_solution 'SHELXS-97 (Sheldrick, 1990)'
_diffrn_ambient_temperature 123(2)
_diffrn_detector_area_resol_mean 28.5714
_diffrn_measured_fraction_theta_full 0.997
_diffrn_measured_fraction_theta_max 0.996
_diffrn_measurement_device_type 'Rigaku Saturn724+ (4x4 bin mode)'
_diffrn_measurement_method 'profile data from \w-scans'
_diffrn_radiation_type MoK\a
_diffrn_radiation_wavelength 0.71073
_diffrn_reflns_av_R_equivalents 0.0563
_diffrn_reflns_av_unetI/netI 0.0805
_diffrn_reflns_Laue_measured_fraction_full 0.997
_diffrn_reflns_Laue_measured_fraction_max 0.996
_diffrn_reflns_limit_h_max 10
_diffrn_reflns_limit_h_min -11
_diffrn_reflns_limit_k_max 15
_diffrn_reflns_limit_k_min -15
_diffrn_reflns_limit_l_max 20
_diffrn_reflns_limit_l_min -20
_diffrn_reflns_number 18875
_diffrn_reflns_point_group_measured_fraction_full 0.997
_diffrn_reflns_point_group_measured_fraction_max 0.996
_diffrn_reflns_theta_full 25.242
_diffrn_reflns_theta_max 27.560
_diffrn_reflns_theta_min 2.532
_exptl_absorpt_coefficient_mu 0.112
_exptl_absorpt_correction_T_max 1.00000
_exptl_absorpt_correction_T_min 0.82575
_exptl_absorpt_correction_type multi-scan
_exptl_absorpt_process_details 'Jacobson, R. (1998) Private communication'
_exptl_crystal_colour Colorless
_exptl_crystal_density_diffrn 1.148
_exptl_crystal_description Prism
_exptl_crystal_F_000 576
_refine_diff_density_max 0.748
_refine_diff_density_min -0.546
_refine_diff_density_rms 0.140
_refine_ls_extinction_method none
_refine_ls_goodness_of_fit_ref 1.035
_refine_ls_hydrogen_treatment constr
_refine_ls_matrix_type full
_refine_ls_number_parameters 390
_refine_ls_number_reflns 7035
_refine_ls_number_restraints 0
_refine_ls_restrained_S_all 1.035
_refine_ls_R_factor_all 0.1673
_refine_ls_R_factor_gt 0.1034
_refine_ls_shift/su_max 0.000
_refine_ls_shift/su_mean 0.000
_refine_ls_structure_factor_coef Fsqd
_refine_ls_weighting_details 'w=1/[\s^2^(Fo^2^)+(0.1402P)^2^+2.1751P] where P=(Fo^2^+2Fc^2^)/3'
_refine_ls_weighting_scheme calc
_refine_ls_wR_factor_gt 0.2626
_refine_ls_wR_factor_ref 0.3077
_reflns_Friedel_coverage 0.000
_reflns_number_gt 4109
_reflns_number_total 7035
_reflns_threshold_expression 'I > 2\s(I)'
_cod_data_source_file ja8b02903_si_006.cif
_cod_data_source_block ydkr
_cod_depositor_comments
;
The following automatic conversions were performed:

data item '_exptl_absorpt_correction_type' value 'Multi Scan' was
changed to 'multi-scan' in accordance with the
/home/saulius/struct/COD-crude-data/automatic-downloads/DataCite-retrospective/ACS/depositions/lib/dictionaries/cif_core.dic
dictionary named 'cif_core.dic' version 2.4.2 last updated on
2011-04-26.

Automatic conversion script
Id: cif_fix_values 6909 2019-04-08 15:41:33Z antanas 
;
_cod_database_code 4132322
_shelx_shelxl_version_number 2016/6
_shelx_space_group_comment
;
The symmetry employed for this shelxl refinement is uniquely defined
by the following loop, which should always be used as a source of
symmetry information in preference to the above space-group names.
They are only intended as comments.
;

loop_
_space_group_symop_operation_xyz
'x, y, z'
'-x, -y, -z'

loop_
_atom_site_label
_atom_site_type_symbol
_atom_site_fract_x
_atom_site_fract_y
_atom_site_fract_z
_atom_site_U_iso_or_equiv
_atom_site_adp_type
_atom_site_occupancy
_atom_site_site_symmetry_order
_atom_site_calc_flag
_atom_site_refinement_flags_posn
_atom_site_refinement_flags_adp
_atom_site_refinement_flags_occupancy
_atom_site_disorder_assembly
_atom_site_disorder_group
C1 C 0.2790(4) 0.4337(3) 0.2524(3) 0.0324(8) Uani 1 1 d . . . . .
H14 H 0.356053 0.416426 0.201488 0.039 Uiso 1 1 calc R U . . .
C2 C 0.3186(4) 0.5568(3) 0.2514(3) 0.0347(8) Uani 1 1 d . . . . .
C3 C 0.2801(5) 0.6479(3) 0.1646(3) 0.0444(10) Uani 1 1 d . . . . .
H1 H 0.290185 0.724701 0.170936 0.053 Uiso 1 1 calc R U . . .
H2 H 0.361535 0.640669 0.112510 0.053 Uiso 1 1 calc R U . . .
C4 C 0.1162(5) 0.6408(4) 0.1429(4) 0.0565(12) Uani 1 1 d . . . . .
H3 H 0.105904 0.698021 0.083754 0.068 Uiso 1 1 calc R U . . .
H4 H 0.033371 0.659299 0.190080 0.068 Uiso 1 1 calc R U . . .
C5 C 0.0887(5) 0.5212(4) 0.1386(3) 0.0454(10) Uani 1 1 d . . . . .
H15 H -0.024906 0.519096 0.130676 0.055 Uiso 1 1 calc R U . . .
C6 C 0.1093(4) 0.4315(3) 0.2299(3) 0.0381(9) Uani 1 1 d . . . . .
H16 H 0.032735 0.455224 0.278016 0.046 Uiso 1 1 calc R U . . .
C7 C 0.1914(6) 0.5003(4) 0.0594(3) 0.0510(11) Uani 1 1 d . . . . .
C8 C 0.2751(7) 0.4932(5) -0.0081(4) 0.0655(14) Uani 1 1 d . . . . .
H27 H 0.342200 0.487544 -0.062186 0.079 Uiso 1 1 calc R U . . .
C9 C 0.3071(5) 0.3415(3) 0.3379(3) 0.0404(9) Uani 1 1 d . . . . .
C10 C 0.4445(6) 0.2733(4) 0.3388(4) 0.0529(11) Uani 1 1 d . . . . .
H5 H 0.523621 0.285743 0.285635 0.064 Uiso 1 1 calc R U . . .
C11 C 0.4677(8) 0.1864(5) 0.4175(5) 0.0775(18) Uani 1 1 d . . . . .
H6 H 0.562248 0.139542 0.417859 0.093 Uiso 1 1 calc R U . . .
C12 C 0.3521(11) 0.1685(6) 0.4951(5) 0.094(2) Uani 1 1 d . . . . .
H7 H 0.366670 0.108514 0.548407 0.113 Uiso 1 1 calc R U . . .
C13 C 0.2165(9) 0.2374(6) 0.4950(4) 0.085(2) Uani 1 1 d . . . . .
H8 H 0.138759 0.226780 0.548658 0.103 Uiso 1 1 calc R U . . .
C14 C 0.1943(6) 0.3210(5) 0.4173(3) 0.0596(13) Uani 1 1 d . . . . .
H9 H 0.098719 0.366836 0.417384 0.072 Uiso 1 1 calc R U . . .
C15 C 0.2272(5) 0.5828(4) 0.3363(3) 0.0547(13) Uani 1 1 d . . . . .
O1 O 0.0915(4) 0.6192(4) 0.3436(3) 0.0825(13) Uani 1 1 d . . . . .
O2 O 0.3124(4) 0.5562(4) 0.4026(2) 0.0741(12) Uani 1 1 d . . . . .
C16 C 0.2296(9) 0.5710(10) 0.4891(5) 0.156(5) Uani 1 1 d . . . . .
H10 H 0.142463 0.629164 0.476279 0.187 Uiso 1 1 calc R U . . .
H11 H 0.179013 0.497779 0.526589 0.187 Uiso 1 1 calc R U . . .
C17 C 0.3131(8) 0.6005(8) 0.5352(4) 0.110(3) Uani 1 1 d . . . . .
H17 H 0.245892 0.607801 0.591129 0.164 Uiso 1 1 calc R U . . .
H18 H 0.397961 0.542595 0.550501 0.164 Uiso 1 1 calc R U . . .
H19 H 0.361291 0.674412 0.500026 0.164 Uiso 1 1 calc R U . . .
C18 C 0.4993(4) 0.5667(3) 0.2444(3) 0.0356(8) Uani 1 1 d . . . . .
O3 O 0.5985(3) 0.5005(2) 0.2233(2) 0.0440(7) Uani 1 1 d . . . . .
O4 O 0.5346(3) 0.6639(3) 0.2562(2) 0.0490(8) Uani 1 1 d . . . . .
C19 C 0.7057(5) 0.6859(4) 0.2428(4) 0.0560(12) Uani 1 1 d . . . . .
H12 H 0.761972 0.617676 0.277686 0.067 Uiso 1 1 calc R U . . .
H13 H 0.753068 0.702638 0.177681 0.067 Uiso 1 1 calc R U . . .
C20 C 0.7228(7) 0.7823(7) 0.2736(7) 0.131(4) Uani 1 1 d . . . . .
H20 H 0.836613 0.798387 0.265250 0.196 Uiso 1 1 calc R U . . .
H21 H 0.667230 0.849506 0.238541 0.196 Uiso 1 1 calc R U . . .
H22 H 0.676103 0.764837 0.338204 0.196 Uiso 1 1 calc R U . . .
C21 C 0.0641(4) 0.3091(3) 0.2378(3) 0.0402(9) Uani 1 1 d . . . . .
H23 H 0.055153 0.262302 0.303047 0.048 Uiso 1 1 calc R U . . .
C22 C -0.0958(5) 0.3071(4) 0.2087(4) 0.0619(14) Uani 1 1 d . . . . .
H24 H -0.178965 0.341738 0.245205 0.093 Uiso 1 1 calc R U . . .
H25 H -0.089048 0.350522 0.144340 0.093 Uiso 1 1 calc R U . . .
H26 H -0.122629 0.227606 0.217905 0.093 Uiso 1 1 calc R U . . .
O5 O 0.1894(3) 0.2593(2) 0.18626(18) 0.0368(6) Uani 1 1 d . . . . .
Si1 Si 0.22636(16) 0.12292(10) 0.19566(8) 0.0470(4) Uani 1 1 d . . . . .
C23 C 0.1894(7) 0.0392(4) 0.3206(4) 0.0650(14) Uani 1 1 d . . . . .
H58 H 0.220073 0.090872 0.352835 0.078 Uiso 1 1 calc R U . . .
C24 C 0.2910(10) -0.0691(5) 0.3474(5) 0.108(3) Uani 1 1 d . . . . .
H28 H 0.403824 -0.051817 0.322469 0.162 Uiso 1 1 calc R U . . .
H29 H 0.277364 -0.098815 0.413839 0.162 Uiso 1 1 calc R U . . .
H30 H 0.257468 -0.126668 0.323378 0.162 Uiso 1 1 calc R U . . .
C25 C 0.0115(9) 0.0126(6) 0.3597(5) 0.102(2) Uani 1 1 d . . . . .
H31 H -0.053725 0.082877 0.342155 0.152 Uiso 1 1 calc R U . . .
H32 H -0.022247 -0.044874 0.335631 0.152 Uiso 1 1 calc R U . . .
H33 H -0.002351 -0.017020 0.426092 0.152 Uiso 1 1 calc R U . . .
C26 C 0.0541(17) 0.0638(14) 0.1470(11) 0.041(3) Uani 0.377(12) 1 d . . P A 1
H59 H -0.045372 0.056786 0.193544 0.049 Uiso 0.377(12) 1 calc R U P A 1
C27 C 0.102(5) -0.053(3) 0.145(3) 0.093(12) Uani 0.377(12) 1 d . . P A 1
H34 H 0.129129 -0.098236 0.203733 0.140 Uiso 0.377(12) 1 calc R U P A 1
H35 H 0.013675 -0.088381 0.131853 0.140 Uiso 0.377(12) 1 calc R U P A 1
H36 H 0.195807 -0.050030 0.097148 0.140 Uiso 0.377(12) 1 calc R U P A 1
C28 C 0.012(2) 0.1371(18) 0.0615(14) 0.089(7) Uani 0.377(12) 1 d . . P A 1
H37 H -0.019139 0.213702 0.066861 0.133 Uiso 0.377(12) 1 calc R U P A 1
H38 H 0.104232 0.142673 0.012733 0.133 Uiso 0.377(12) 1 calc R U P A 1
H39 H -0.077900 0.104322 0.047438 0.133 Uiso 0.377(12) 1 calc R U P A 1
C29 C 0.5256(13) 0.0206(7) 0.1250(7) 0.081(3) Uani 0.623(12) 1 d . . P A 2
H40 H 0.482533 -0.050666 0.168934 0.122 Uiso 0.71(4) 1 calc R U P B 2
H41 H 0.492700 0.030389 0.066413 0.122 Uiso 0.71(4) 1 calc R U P B 2
H42 H 0.642769 0.017237 0.117352 0.122 Uiso 0.71(4) 1 calc R U P B 2
C30 C 0.4615(16) 0.1218(9) 0.1596(7) 0.052(3) Uani 0.623(12) 1 d . . P A 2
H60 H 0.506686 0.111622 0.216043 0.062 Uiso 0.71(4) 1 calc R U P B 2
C31 C 0.5288(11) 0.2358(9) 0.0905(8) 0.073(3) Uani 0.623(12) 1 d . . P A 2
H43 H 0.486992 0.300102 0.113318 0.110 Uiso 0.71(4) 1 calc R U P B 2
H44 H 0.645995 0.232928 0.082778 0.110 Uiso 0.71(4) 1 calc R U P B 2
H45 H 0.495927 0.246080 0.031838 0.110 Uiso 0.71(4) 1 calc R U P B 2
C33 C 0.164(3) 0.1607(8) 0.0201(8) 0.121(7) Uani 0.623(12) 1 d . . P A 2
H46 H 0.163862 0.240981 0.018901 0.181 Uiso 0.623(12) 1 calc R U P A 2
H47 H 0.268002 0.139490 -0.009893 0.181 Uiso 0.623(12) 1 calc R U P A 2
H48 H 0.079835 0.150656 -0.011957 0.181 Uiso 0.623(12) 1 calc R U P A 2
C34 C 0.1309(17) 0.0843(9) 0.1184(10) 0.069(3) Uani 0.623(12) 1 d . . P A 2
H61 H 0.015706 0.102558 0.138115 0.083 Uiso 0.623(12) 1 calc R U P A 2
C35 C 0.128(3) -0.0491(16) 0.1277(19) 0.093(8) Uani 0.623(12) 1 d . . P A 2
H49 H 0.106507 -0.093402 0.192170 0.139 Uiso 0.623(12) 1 calc R U P A 2
H50 H 0.043664 -0.062178 0.097320 0.139 Uiso 0.623(12) 1 calc R U P A 2
H51 H 0.231832 -0.073345 0.099384 0.139 Uiso 0.623(12) 1 calc R U P A 2
C36 C 0.430(2) 0.1578(15) 0.0296(12) 0.095(7) Uani 0.377(12) 1 d . . P A 1
H52 H 0.349127 0.125852 0.007385 0.142 Uiso 0.29(4) 1 calc R U P B 1
H53 H 0.410589 0.240703 0.017008 0.142 Uiso 0.29(4) 1 calc R U P B 1
H54 H 0.536675 0.143001 -0.001297 0.142 Uiso 0.29(4) 1 calc R U P B 1
C37 C 0.544(2) 0.155(2) 0.161(2) 0.116(12) Uani 0.377(12) 1 d . . P A 1
H55 H 0.541384 0.121174 0.226688 0.173 Uiso 0.29(4) 1 calc R U P B 1
H56 H 0.650106 0.139953 0.128682 0.173 Uiso 0.29(4) 1 calc R U P B 1
H57 H 0.524021 0.237655 0.146987 0.173 Uiso 0.29(4) 1 calc R U P B 1
C38 C 0.418(2) 0.1017(15) 0.1318(17) 0.063(6) Uani 0.377(12) 1 d . . P A 1
H62 H 0.441629 0.017683 0.144146 0.075 Uiso 0.29(4) 1 calc R U P B 1

loop_
_atom_site_aniso_label
_atom_site_aniso_U_11
_atom_site_aniso_U_22
_atom_site_aniso_U_33
_atom_site_aniso_U_23
_atom_site_aniso_U_13
_atom_site_aniso_U_12
C1 0.0246(17) 0.0372(19) 0.040(2) -0.0212(16) 0.0001(15) -0.0008(14)
C2 0.0227(17) 0.040(2) 0.046(2) -0.0259(17) 0.0042(15) -0.0036(15)
C3 0.032(2) 0.032(2) 0.069(3) -0.0162(19) -0.0088(19) 0.0009(16)
C4 0.038(2) 0.045(2) 0.089(4) -0.023(2) -0.016(2) 0.0069(19)
C5 0.032(2) 0.045(2) 0.063(3) -0.020(2) -0.0148(19) 0.0036(17)
C6 0.0274(19) 0.045(2) 0.049(2) -0.0261(18) -0.0042(16) 0.0015(16)
C7 0.051(3) 0.053(3) 0.053(3) -0.015(2) -0.021(2) 0.004(2)
C8 0.073(4) 0.069(3) 0.053(3) -0.018(3) -0.009(3) 0.004(3)
C9 0.042(2) 0.041(2) 0.043(2) -0.0151(17) -0.0099(18) -0.0123(18)
C10 0.055(3) 0.041(2) 0.068(3) -0.016(2) -0.023(2) -0.007(2)
C11 0.084(4) 0.050(3) 0.106(5) -0.010(3) -0.053(4) -0.011(3)
C12 0.141(7) 0.070(4) 0.069(4) 0.018(3) -0.056(4) -0.050(4)
C13 0.091(5) 0.094(5) 0.063(4) 0.004(3) -0.020(3) -0.046(4)
C14 0.059(3) 0.078(3) 0.042(2) -0.011(2) -0.007(2) -0.031(3)
C15 0.037(2) 0.070(3) 0.072(3) -0.054(3) 0.020(2) -0.025(2)
O1 0.0403(19) 0.108(3) 0.120(3) -0.086(3) 0.0287(19) -0.0142(18)
O2 0.056(2) 0.136(3) 0.0492(19) -0.062(2) 0.0240(16) -0.051(2)
C16 0.115(6) 0.301(12) 0.099(5) -0.151(7) 0.078(4) -0.144(7)
C17 0.081(4) 0.206(8) 0.073(4) -0.091(5) 0.018(3) -0.062(5)
C18 0.0276(19) 0.043(2) 0.037(2) -0.0175(17) 0.0041(15) -0.0051(16)
O3 0.0270(14) 0.0471(16) 0.0585(18) -0.0211(14) -0.0013(12) 0.0031(12)
O4 0.0246(14) 0.0568(18) 0.073(2) -0.0375(16) 0.0098(13) -0.0131(12)
C19 0.027(2) 0.068(3) 0.078(3) -0.032(3) 0.005(2) -0.018(2)
C20 0.045(3) 0.146(7) 0.250(11) -0.133(8) -0.012(5) -0.022(4)
C21 0.031(2) 0.045(2) 0.053(2) -0.0283(19) -0.0069(17) 0.0026(16)
C22 0.039(2) 0.060(3) 0.105(4) -0.049(3) -0.021(3) 0.005(2)
O5 0.0366(14) 0.0343(14) 0.0407(15) -0.0155(11) -0.0049(11) 0.0047(11)
Si1 0.0633(8) 0.0333(6) 0.0456(7) -0.0136(5) -0.0139(6) 0.0092(5)
C23 0.084(4) 0.041(3) 0.069(3) -0.013(2) -0.011(3) -0.013(2)
C24 0.150(7) 0.060(4) 0.106(5) 0.007(4) -0.058(5) -0.003(4)
C25 0.115(6) 0.084(5) 0.097(5) -0.021(4) 0.012(4) -0.052(4)
C26 0.032(7) 0.044(8) 0.055(8) -0.028(6) -0.004(6) -0.001(6)
C27 0.12(2) 0.087(18) 0.10(2) -0.076(15) 0.010(14) -0.048(15)
C28 0.067(10) 0.141(16) 0.119(15) -0.111(14) -0.063(10) 0.049(10)
C29 0.091(7) 0.054(5) 0.091(7) -0.032(5) 0.005(5) 0.024(5)
C30 0.065(8) 0.033(6) 0.055(6) -0.019(4) -0.003(5) 0.009(5)
C31 0.062(6) 0.055(6) 0.089(7) -0.024(5) 0.024(5) 0.000(4)
C33 0.26(2) 0.057(6) 0.085(8) -0.045(6) -0.112(11) 0.045(9)
C34 0.086(9) 0.045(5) 0.098(10) -0.035(6) -0.050(7) 0.006(6)
C35 0.154(17) 0.056(9) 0.092(13) -0.045(7) -0.059(13) 0.042(10)
C36 0.087(12) 0.080(11) 0.091(13) -0.025(9) 0.049(10) -0.004(9)
C37 0.060(12) 0.098(18) 0.22(3) -0.13(2) 0.033(15) -0.019(11)
C38 0.050(10) 0.039(8) 0.107(17) -0.043(9) 0.000(9) 0.002(6)

loop_
_atom_type_symbol
_atom_type_description
_atom_type_scat_dispersion_real
_atom_type_scat_dispersion_imag
_atom_type_scat_source
C C 0.0033 0.0016 'International Tables Vol C Tables 4.2.6.8 and 6.1.1.4'
H H 0.0000 0.0000 'International Tables Vol C Tables 4.2.6.8 and 6.1.1.4'
O O 0.0106 0.0060 'International Tables Vol C Tables 4.2.6.8 and 6.1.1.4'
Si Si 0.0817 0.0704 'International Tables Vol C Tables 4.2.6.8 and 6.1.1.4'

loop_
_geom_angle_atom_site_label_1
_geom_angle_atom_site_label_2
_geom_angle_atom_site_label_3
_geom_angle
C9 C1 C6 113.1(3)
C9 C1 C2 113.3(3)
C6 C1 C2 111.2(3)
C9 C1 H14 106.2
C6 C1 H14 106.2
C2 C1 H14 106.2
C15 C2 C18 111.0(3)
C15 C2 C3 111.0(3)
C18 C2 C3 103.6(3)
C15 C2 C1 110.1(3)
C18 C2 C1 110.2(3)
C3 C2 C1 110.9(3)
C4 C3 C2 115.3(3)
C4 C3 H1 108.5
C2 C3 H1 108.5
C4 C3 H2 108.5
C2 C3 H2 108.5
H1 C3 H2 107.5
C3 C4 C5 111.1(3)
C3 C4 H3 109.4
C5 C4 H3 109.4
C3 C4 H4 109.4
C5 C4 H4 109.4
H3 C4 H4 108.0
C7 C5 C4 110.2(4)
C7 C5 C6 114.3(3)
C4 C5 C6 109.5(4)
C7 C5 H15 107.5
C4 C5 H15 107.5
C6 C5 H15 107.5
C21 C6 C5 114.0(3)
C21 C6 C1 111.6(3)
C5 C6 C1 111.8(3)
C21 C6 H16 106.3
C5 C6 H16 106.3
C1 C6 H16 106.3
C8 C7 C5 174.4(5)
C7 C8 H27 180.0
C10 C9 C14 118.1(4)
C10 C9 C1 120.7(4)
C14 C9 C1 121.2(4)
C9 C10 C11 120.3(5)
C9 C10 H5 119.8
C11 C10 H5 119.8
C12 C11 C10 119.7(6)
C12 C11 H6 120.1
C10 C11 H6 120.1
C13 C12 C11 120.2(5)
C13 C12 H7 119.9
C11 C12 H7 119.9
C14 C13 C12 119.5(6)
C14 C13 H8 120.2
C12 C13 H8 120.2
C13 C14 C9 122.1(6)
C13 C14 H9 118.9
C9 C14 H9 118.9
O1 C15 O2 123.7(4)
O1 C15 C2 124.1(5)
O2 C15 C2 112.1(4)
C15 O2 C16 115.8(5)
C17 C16 O2 116.5(6)
C17 C16 H10 108.2
O2 C16 H10 108.2
C17 C16 H11 108.2
O2 C16 H11 108.2
H10 C16 H11 107.3
C16 C17 H17 109.5
C16 C17 H18 109.5
H17 C17 H18 109.5
C16 C17 H19 109.5
H17 C17 H19 109.5
H18 C17 H19 109.5
O3 C18 O4 123.4(3)
O3 C18 C2 124.8(3)
O4 C18 C2 111.6(3)
C18 O4 C19 115.6(3)
C20 C19 O4 108.3(4)
C20 C19 H12 110.0
O4 C19 H12 110.0
C20 C19 H13 110.0
O4 C19 H13 110.0
H12 C19 H13 108.4
C19 C20 H20 109.5
C19 C20 H21 109.5
H20 C20 H21 109.5
C19 C20 H22 109.5
H20 C20 H22 109.5
H21 C20 H22 109.5
O5 C21 C22 111.4(3)
O5 C21 C6 109.5(3)
C22 C21 C6 112.1(3)
O5 C21 H23 107.9
C22 C21 H23 107.9
C6 C21 H23 107.9
C21 C22 H24 109.5
C21 C22 H25 109.5
H24 C22 H25 109.5
C21 C22 H26 109.5
H24 C22 H26 109.5
H25 C22 H26 109.5
C21 O5 Si1 128.2(2)
O5 Si1 C34 109.4(4)
O5 Si1 C38 111.2(6)
O5 Si1 C23 108.21(19)
C34 Si1 C23 120.2(5)
C38 Si1 C23 116.7(8)
O5 Si1 C30 100.9(4)
C34 Si1 C30 111.5(6)
C23 Si1 C30 104.8(4)
O5 Si1 C26 109.0(5)
C38 Si1 C26 108.6(8)
C23 Si1 C26 102.6(5)
C24 C23 C25 109.7(5)
C24 C23 Si1 115.5(5)
C25 C23 Si1 113.6(4)
C24 C23 H58 105.7
C25 C23 H58 105.7
Si1 C23 H58 105.7
C23 C24 H28 109.5
C23 C24 H29 109.5
H28 C24 H29 109.5
C23 C24 H30 109.5
H28 C24 H30 109.5
H29 C24 H30 109.5
C23 C25 H31 109.5
C23 C25 H32 109.5
H31 C25 H32 109.5
C23 C25 H33 109.5
H31 C25 H33 109.5
H32 C25 H33 109.5
C28 C26 C27 113(2)
C28 C26 Si1 116.3(12)
C27 C26 Si1 107.6(17)
C28 C26 H59 106.4
C27 C26 H59 106.4
Si1 C26 H59 106.4
C26 C27 H34 109.5
C26 C27 H35 109.5
H34 C27 H35 109.5
C26 C27 H36 109.5
H34 C27 H36 109.5
H35 C27 H36 109.5
C26 C28 H37 109.5
C26 C28 H38 109.5
H37 C28 H38 109.5
C26 C28 H39 109.5
H37 C28 H39 109.5
H38 C28 H39 109.5
C30 C29 H40 109.5
C30 C29 H41 109.5
H40 C29 H41 109.5
C30 C29 H42 109.5
H40 C29 H42 109.5
H41 C29 H42 109.5
C29 C30 C31 110.1(8)
C29 C30 Si1 113.0(10)
C31 C30 Si1 114.2(7)
C29 C30 H60 106.3
C31 C30 H60 106.3
Si1 C30 H60 106.3
C30 C31 H43 109.5
C30 C31 H44 109.5
H43 C31 H44 109.5
C30 C31 H45 109.5
H43 C31 H45 109.5
H44 C31 H45 109.5
C34 C33 H46 109.5
C34 C33 H47 109.5
H46 C33 H47 109.5
C34 C33 H48 109.5
H46 C33 H48 109.5
H47 C33 H48 109.5
C33 C34 C35 113.4(13)
C33 C34 Si1 115.8(8)
C35 C34 Si1 117.3(10)
C33 C34 H61 102.4
C35 C34 H61 102.4
Si1 C34 H61 102.4
C34 C35 H49 109.5
C34 C35 H50 109.5
H49 C35 H50 109.5
C34 C35 H51 109.5
H49 C35 H51 109.5
H50 C35 H51 109.5
C38 C36 H52 109.5
C38 C36 H53 109.5
H52 C36 H53 109.5
C38 C36 H54 109.5
H52 C36 H54 109.5
H53 C36 H54 109.5
C38 C37 H55 109.5
C38 C37 H56 109.5
H55 C37 H56 109.5
C38 C37 H57 109.5
H55 C37 H57 109.5
H56 C37 H57 109.5
C37 C38 C36 107(2)
C37 C38 Si1 109.1(15)
C36 C38 Si1 113.5(14)
C37 C38 H62 109.2
C36 C38 H62 109.2
Si1 C38 H62 109.2

loop_
_geom_bond_atom_site_label_1
_geom_bond_atom_site_label_2
_geom_bond_distance
C1 C9 1.509(6)
C1 C6 1.553(5)
C1 C2 1.568(5)
C1 H14 1.0000
C2 C15 1.523(5)
C2 C18 1.532(5)
C2 C3 1.542(6)
C3 C4 1.511(6)
C3 H1 0.9900
C3 H2 0.9900
C4 C5 1.528(6)
C4 H3 0.9900
C4 H4 0.9900
C5 C7 1.461(7)
C5 C6 1.544(6)
C5 H15 1.0000
C6 C21 1.542(5)
C6 H16 1.0000
C7 C8 1.184(7)
C8 H27 0.9500
C9 C10 1.381(6)
C9 C14 1.392(6)
C10 C11 1.395(7)
C10 H5 0.9500
C11 C12 1.386(10)
C11 H6 0.9500
C12 C13 1.374(10)
C12 H7 0.9500
C13 C14 1.363(8)
C13 H8 0.9500
C14 H9 0.9500
C15 O1 1.201(6)
C15 O2 1.322(6)
O2 C16 1.466(6)
C16 C17 1.246(8)
C16 H10 0.9900
C16 H11 0.9900
C17 H17 0.9800
C17 H18 0.9800
C17 H19 0.9800
C18 O3 1.196(4)
C18 O4 1.327(5)
O4 C19 1.466(5)
C19 C20 1.436(8)
C19 H12 0.9900
C19 H13 0.9900
C20 H20 0.9800
C20 H21 0.9800
C20 H22 0.9800
C21 O5 1.430(4)
C21 C22 1.517(6)
C21 H23 1.0000
C22 H24 0.9800
C22 H25 0.9800
C22 H26 0.9800
O5 Si1 1.643(3)
Si1 C34 1.772(10)
Si1 C38 1.791(19)
Si1 C23 1.892(6)
Si1 C30 1.974(13)
Si1 C26 2.046(16)
C23 C24 1.515(8)
C23 C25 1.543(9)
C23 H58 1.0000
C24 H28 0.9800
C24 H29 0.9800
C24 H30 0.9800
C25 H31 0.9800
C25 H32 0.9800
C25 H33 0.9800
C26 C28 1.46(3)
C26 C27 1.47(4)
C26 H59 1.0000
C27 H34 0.9800
C27 H35 0.9800
C27 H36 0.9800
C28 H37 0.9800
C28 H38 0.9800
C28 H39 0.9800
C29 C30 1.527(13)
C29 H40 0.9800
C29 H41 0.9800
C29 H42 0.9800
C30 C31 1.556(14)
C30 H60 1.0000
C31 H43 0.9800
C31 H44 0.9800
C31 H45 0.9800
C33 C34 1.526(18)
C33 H46 0.9800
C33 H47 0.9800
C33 H48 0.9800
C34 C35 1.60(2)
C34 H61 1.0000
C35 H49 0.9800
C35 H50 0.9800
C35 H51 0.9800
C36 C38 1.53(3)
C36 H52 0.9800
C36 H53 0.9800
C36 H54 0.9800
C37 C38 1.51(3)
C37 H55 0.9800
C37 H56 0.9800
C37 H57 0.9800
C38 H62 1.0000

loop_
_geom_hbond_atom_site_label_D
_geom_hbond_atom_site_label_H
_geom_hbond_atom_site_label_A
_geom_hbond_distance_DH
_geom_hbond_distance_HA
_geom_hbond_distance_DA
_geom_hbond_angle_DHA
_geom_hbond_site_symmetry_A
C6 H16 O1 1.00 2.64 3.300(5) 123.3 .
C22 H24 O3 0.98 2.59 3.401(5) 139.7 1_455

loop_
_geom_torsion_atom_site_label_1
_geom_torsion_atom_site_label_2
_geom_torsion_atom_site_label_3
_geom_torsion_atom_site_label_4
_geom_torsion
C9 C1 C2 C15 -54.1(4)
C6 C1 C2 C15 74.7(4)
C9 C1 C2 C18 68.6(4)
C6 C1 C2 C18 -162.7(3)
C9 C1 C2 C3 -177.3(3)
C6 C1 C2 C3 -48.6(4)
C15 C2 C3 C4 -73.3(4)
C18 C2 C3 C4 167.5(4)
C1 C2 C3 C4 49.4(4)
C2 C3 C4 C5 -54.4(5)
C3 C4 C5 C7 -68.9(5)
C3 C4 C5 C6 57.5(5)
C7 C5 C6 C21 -63.0(5)
C4 C5 C6 C21 172.9(3)
C7 C5 C6 C1 64.8(4)
C4 C5 C6 C1 -59.4(4)
C9 C1 C6 C21 -46.9(4)
C2 C1 C6 C21 -175.7(3)
C9 C1 C6 C5 -175.9(3)
C2 C1 C6 C5 55.3(4)
C6 C1 C9 C10 132.0(4)
C2 C1 C9 C10 -100.3(4)
C6 C1 C9 C14 -46.6(5)
C2 C1 C9 C14 81.1(4)
C14 C9 C10 C11 0.3(6)
C1 C9 C10 C11 -178.3(4)
C9 C10 C11 C12 -0.1(7)
C10 C11 C12 C13 -1.1(9)
C11 C12 C13 C14 2.0(9)
C12 C13 C14 C9 -1.8(8)
C10 C9 C14 C13 0.6(7)
C1 C9 C14 C13 179.3(4)
C18 C2 C15 O1 153.4(4)
C3 C2 C15 O1 38.8(6)
C1 C2 C15 O1 -84.4(5)
C18 C2 C15 O2 -29.1(5)
C3 C2 C15 O2 -143.7(4)
C1 C2 C15 O2 93.1(4)
O1 C15 O2 C16 1.5(8)
C2 C15 O2 C16 -175.9(5)
C15 O2 C16 C17 -146.8(9)
C15 C2 C18 O3 136.9(4)
C3 C2 C18 O3 -103.9(4)
C1 C2 C18 O3 14.7(5)
C15 C2 C18 O4 -49.1(5)
C3 C2 C18 O4 70.1(4)
C1 C2 C18 O4 -171.2(3)
O3 C18 O4 C19 -0.7(6)
C2 C18 O4 C19 -174.9(4)
C18 O4 C19 C20 -169.8(6)
C5 C6 C21 O5 76.6(4)
C1 C6 C21 O5 -51.2(4)
C5 C6 C21 C22 -47.6(5)
C1 C6 C21 C22 -175.4(4)
C22 C21 O5 Si1 -75.3(4)
C6 C21 O5 Si1 160.1(3)
C21 O5 Si1 C34 93.5(6)
C21 O5 Si1 C38 -168.6(9)
C21 O5 Si1 C23 -39.1(4)
C21 O5 Si1 C30 -148.9(5)
C21 O5 Si1 C26 71.7(6)
O5 Si1 C23 C24 -149.7(4)
C34 Si1 C23 C24 83.7(7)
C38 Si1 C23 C24 -23.4(8)
C30 Si1 C23 C24 -42.7(6)
C26 Si1 C23 C24 95.2(6)
O5 Si1 C23 C25 82.2(4)
C34 Si1 C23 C25 -44.4(7)
C38 Si1 C23 C25 -151.4(8)
C30 Si1 C23 C25 -170.7(5)
C26 Si1 C23 C25 -32.9(6)
O5 Si1 C34 C33 51.4(11)
C23 Si1 C34 C33 177.5(8)
C30 Si1 C34 C33 -59.4(11)
O5 Si1 C34 C35 -170.3(14)
C23 Si1 C34 C35 -44.3(16)
C30 Si1 C34 C35 78.9(16)
O5 Si1 C38 C37 55(2)
C23 Si1 C38 C37 -70(2)
C26 Si1 C38 C37 175(2)
O5 Si1 C38 C36 -63.8(14)
C23 Si1 C38 C36 171.4(11)
C26 Si1 C38 C36 56.1(15)
